data_4305542
loop_
_publ_author_name
'Ning Wang'
'Mei Wang'
'Tianbiao Liu'
'Ping Li'
'Tingting Zhang'
'Marcetta Y. Darensbourg'
'Licheng Sun'

_publ_section_title
;
CO-Migration in the Ligand Substitution Process of the Chelating
Diphosphite Diiron Complex (\m-pdt)[Fe(CO)3][Fe(CO){(EtO)2PN(Me)P(OEt)2}]
;
_journal_name_full 'Inorganic Chemistry'
_journal_page_first 6948
_journal_page_last 6955
_journal_paper_doi 10.1021/ic800525n
_journal_volume 47
_journal_year 2008
_chemical_formula_moiety 'C18 H38 Fe2 N O7 P3 S2'
_chemical_formula_sum 'C18 H38 Fe2 N O7 P3 S2'
_chemical_formula_weight 649.22
_chemical_name_systematic
; 
 ? 
;
_space_group_IT_number 15
_symmetry_cell_setting monoclinic
_symmetry_space_group_name_Hall '-C 2yc'
_symmetry_space_group_name_H-M 'C 1 2/c 1'
_atom_sites_solution_hydrogens geom
_atom_sites_solution_primary direct
_atom_sites_solution_secondary difmap
_audit_creation_method SHELXL-97
_cell_angle_alpha 90.00
_cell_angle_beta 101.5270(10)
_cell_angle_gamma 90.00
_cell_formula_units_Z 8
_cell_length_a 32.4145(5)
_cell_length_b 9.90570(10)
_cell_length_c 18.1493(2)
_cell_measurement_reflns_used 7813
_cell_measurement_temperature 273(2)
_cell_measurement_theta_max 25.71
_cell_measurement_theta_min 2.39
_cell_volume 5709.99(12)
_computing_cell_refinement 'Bruker SMART'
_computing_data_collection 'Bruker SMART'
_computing_data_reduction 'Bruker SAINT'
_computing_molecular_graphics 'Bruker SHELXTL'
_computing_publication_material 'Bruker SHELXTL'
_computing_structure_refinement 'SHELXL-97 (Sheldrick, 1997)'
_computing_structure_solution 'SHELXS-97 (Sheldrick, 1990)'
_diffrn_ambient_temperature 273(2)
_diffrn_measured_fraction_theta_full 0.937
_diffrn_measured_fraction_theta_max 0.937
_diffrn_measurement_device_type 'CCD area detector'
_diffrn_measurement_method 'phi and omega scans'
_diffrn_radiation_monochromator graphite
_diffrn_radiation_source 'fine-focus sealed tube'
_diffrn_radiation_type MoK\a
_diffrn_radiation_wavelength 0.71073
_diffrn_reflns_av_R_equivalents 0.0225
_diffrn_reflns_av_sigmaI/netI 0.0223
_diffrn_reflns_limit_h_max 38
_diffrn_reflns_limit_h_min -37
_diffrn_reflns_limit_k_max 10
_diffrn_reflns_limit_k_min -11
_diffrn_reflns_limit_l_max 21
_diffrn_reflns_limit_l_min -21
_diffrn_reflns_number 17633
_diffrn_reflns_theta_full 25.00
_diffrn_reflns_theta_max 25.00
_diffrn_reflns_theta_min 2.15
_exptl_absorpt_coefficient_mu 1.366
_exptl_absorpt_correction_T_max 0.8986
_exptl_absorpt_correction_T_min 0.8532
_exptl_absorpt_correction_type multi-scan
_exptl_absorpt_process_details SADABS
_exptl_crystal_colour red
_exptl_crystal_density_diffrn 1.510
_exptl_crystal_density_method 'not measured'
_exptl_crystal_description block
_exptl_crystal_F_000 2704
_exptl_crystal_size_max 0.12
_exptl_crystal_size_mid 0.12
_exptl_crystal_size_min 0.08
_refine_diff_density_max 1.793
_refine_diff_density_min -0.578
_refine_diff_density_rms 0.081
_refine_ls_extinction_method none
_refine_ls_goodness_of_fit_ref 1.074
_refine_ls_hydrogen_treatment constr
_refine_ls_matrix_type full
_refine_ls_number_parameters 298
_refine_ls_number_reflns 4702
_refine_ls_number_restraints 12
_refine_ls_restrained_S_all 1.086
_refine_ls_R_factor_all 0.0544
_refine_ls_R_factor_gt 0.0458
_refine_ls_shift/su_max 0.000
_refine_ls_shift/su_mean 0.000
_refine_ls_structure_factor_coef Fsqd
_refine_ls_weighting_details 'calc w=1/[\s^2^(Fo^2^)+(0.0778P)^2^+13.8407P] where P=(Fo^2^+2Fc^2^)/3'
_refine_ls_weighting_scheme calc
_refine_ls_wR_factor_gt 0.1311
_refine_ls_wR_factor_ref 0.1371
_reflns_number_gt 4000
_reflns_number_total 4702
_reflns_threshold_expression >2sigma(I)
_cod_data_source_file ic800525n-file012_5.cif
_cod_data_source_block compound_6
_cod_depositor_comments
;
The following automatic conversions were performed:
'_symmetry_cell_setting' value 'Monoclinic' changed to 'monoclinic'
according to '/home/saulius/struct/CIF-dictionaries/cif_core.dic'
dictionary named 'cif_core.dic' version 2.4.1 from 2010-06-29.

Automatic conversion script
Id: cif_fix_enum 1527 2010-12-29 10:47:43Z saulius 
;
_cod_original_sg_symbol_H-M 'C 1 2/c 1 '
_cod_database_code 4305542

loop_
_symmetry_equiv_pos_as_xyz
'x, y, z'
'-x, y, -z+1/2'
'x+1/2, y+1/2, z'
'-x+1/2, y+1/2, -z+1/2'
'-x, -y, -z'
'x, -y, z-1/2'
'-x+1/2, -y+1/2, -z'
'x+1/2, -y+1/2, z-1/2'

loop_
_atom_site_label
_atom_site_type_symbol
_atom_site_fract_x
_atom_site_fract_y
_atom_site_fract_z
_atom_site_U_iso_or_equiv
_atom_site_adp_type
_atom_site_occupancy
_atom_site_symmetry_multiplicity
_atom_site_calc_flag
_atom_site_refinement_flags
_atom_site_disorder_assembly
_atom_site_disorder_group
Fe1 Fe 0.104511(17) 1.06570(6) 0.20252(3) 0.03841(18) Uani 1 1 d . . .
Fe2 Fe 0.132033(17) 0.96303(6) 0.09281(3) 0.04055(19) Uani 1 1 d . . .
S1 S 0.12287(3) 0.84724(12) 0.19518(6) 0.0484(3) Uani 1 1 d . . .
S2 S 0.06565(3) 1.03045(11) 0.08541(6) 0.0433(3) Uani 1 1 d . . .
P2 P 0.14806(3) 1.16622(11) 0.06309(5) 0.0377(3) Uani 1 1 d . . .
P1 P 0.10210(3) 1.27393(11) 0.16964(5) 0.0380(3) Uani 1 1 d . . .
P3 P 0.19821(4) 0.89271(13) 0.11565(7) 0.0516(3) Uani 1 1 d . . .
N1 N 0.11992(10) 1.2968(3) 0.09026(18) 0.0407(8) Uani 1 1 d . . .
O1 O 0.04559(12) 1.0715(5) 0.3048(2) 0.0855(13) Uani 1 1 d . . .
O2 O 0.18020(12) 1.1190(4) 0.3143(2) 0.0834(12) Uani 1 1 d . . .
O3 O 0.11755(15) 0.7949(4) -0.0410(2) 0.0982(14) Uani 1 1 d . . .
O5 O 0.05899(9) 1.3594(3) 0.15536(17) 0.0529(7) Uani 1 1 d . . .
O6 O 0.13031(9) 1.3824(3) 0.22339(15) 0.0466(7) Uani 1 1 d . . .
O7 O 0.14688(10) 1.2109(3) -0.02277(15) 0.0522(7) Uani 1 1 d . . .
O8 O 0.19627(9) 1.2027(3) 0.09649(17) 0.0529(7) Uani 1 1 d . . .
C1 C 0.06783(14) 1.0683(5) 0.2632(3) 0.0534(11) Uani 1 1 d . . .
C2 C 0.15062(15) 1.0958(5) 0.2697(3) 0.0543(11) Uani 1 1 d . . .
C3 C 0.12377(16) 0.8637(5) 0.0121(3) 0.0606(12) Uani 1 1 d . . .
C5 C 0.07649(17) 0.7378(5) 0.1760(3) 0.0676(13) Uani 1 1 d U . .
H5A H 0.0860 0.6447 0.1798 0.081 Uiso 1 1 calc R . .
H5B H 0.0605 0.7522 0.2152 0.081 Uiso 1 1 calc R . .
C6 C 0.0473(2) 0.7556(8) 0.1016(5) 0.109(2) Uani 1 1 d U . .
H6A H 0.0625 0.7319 0.0625 0.131 Uiso 1 1 calc R . .
H6B H 0.0245 0.6914 0.0987 0.131 Uiso 1 1 calc R . .
C7 C 0.02892(15) 0.8894(5) 0.0844(3) 0.0652(13) Uani 1 1 d U . .
H7A H 0.0112 0.9091 0.1202 0.078 Uiso 1 1 calc R . .
H7B H 0.0108 0.8857 0.0349 0.078 Uiso 1 1 calc R . .
C8 C 0.11566(17) 1.4318(5) 0.0546(3) 0.0577(12) Uani 1 1 d . . .
H8A H 0.0984 1.4880 0.0792 0.086 Uiso 1 1 calc R . .
H8B H 0.1028 1.4230 0.0024 0.086 Uiso 1 1 calc R . .
H8C H 0.1430 1.4720 0.0592 0.086 Uiso 1 1 calc R . .
C9 C 0.01786(16) 1.3095(6) 0.1269(5) 0.094(2) Uani 1 1 d . . .
H9A H 0.0171 1.2713 0.0775 0.113 Uiso 1 1 calc R . .
H9B H 0.0120 1.2373 0.1594 0.113 Uiso 1 1 calc R . .
C10 C -0.01401(19) 1.4075(8) 0.1214(5) 0.115(3) Uani 1 1 d . . .
H10A H -0.0408 1.3665 0.1020 0.173 Uiso 1 1 calc R . .
H10B H -0.0090 1.4782 0.0881 0.173 Uiso 1 1 calc R . .
H10C H -0.0140 1.4445 0.1703 0.173 Uiso 1 1 calc R . .
C11 C 0.11989(15) 1.4132(5) 0.2955(2) 0.0565(12) Uani 1 1 d . . .
H11A H 0.1161 1.3304 0.3218 0.068 Uiso 1 1 calc R . .
H11B H 0.0939 1.4645 0.2883 0.068 Uiso 1 1 calc R . .
C12 C 0.15438(19) 1.4921(9) 0.3391(4) 0.107(3) Uani 1 1 d . . .
H12A H 0.1481 1.5130 0.3874 0.160 Uiso 1 1 calc R . .
H12B H 0.1577 1.5743 0.3129 0.160 Uiso 1 1 calc R . .
H12C H 0.1800 1.4407 0.3458 0.160 Uiso 1 1 calc R . .
C13 C 0.1176(2) 1.1578(6) -0.0854(3) 0.0762(17) Uani 1 1 d . . .
H13A H 0.1113 1.0649 -0.0750 0.091 Uiso 1 1 calc R . .
H13B H 0.1305 1.1582 -0.1293 0.091 Uiso 1 1 calc R . .
C14 C 0.07797(18) 1.2353(8) -0.1024(4) 0.0911(19) Uani 1 1 d . . .
H14A H 0.0594 1.1955 -0.1447 0.137 Uiso 1 1 calc R . .
H14B H 0.0839 1.3269 -0.1140 0.137 Uiso 1 1 calc R . .
H14C H 0.0648 1.2338 -0.0596 0.137 Uiso 1 1 calc R . .
C15 C 0.21577(15) 1.3313(5) 0.0938(3) 0.0625(13) Uani 1 1 d . . .
H15A H 0.2078 1.3911 0.1310 0.075 Uiso 1 1 calc R . .
H15B H 0.2066 1.3715 0.0446 0.075 Uiso 1 1 calc R . .
C16 C 0.26235(15) 1.3123(6) 0.1097(3) 0.0719(15) Uani 1 1 d . . .
H16A H 0.2759 1.3981 0.1078 0.108 Uiso 1 1 calc R . .
H16B H 0.2699 1.2531 0.0727 0.108 Uiso 1 1 calc R . .
H16C H 0.2712 1.2736 0.1588 0.108 Uiso 1 1 calc R . .
C17 C 0.23390(15) 0.9490(6) 0.2004(3) 0.0740(16) Uani 1 1 d . . .
H17A H 0.2612 0.9102 0.2022 0.111 Uiso 1 1 calc R . .
H17B H 0.2233 0.9210 0.2437 0.111 Uiso 1 1 calc R . .
H17C H 0.2360 1.0457 0.1999 0.111 Uiso 1 1 calc R . .
C18 C 0.20287(19) 0.7104(6) 0.1232(4) 0.092(2) Uani 1 1 d . . .
H18A H 0.2321 0.6855 0.1331 0.138 Uiso 1 1 calc R . .
H18B H 0.1888 0.6697 0.0770 0.138 Uiso 1 1 calc R . .
H18C H 0.1902 0.6795 0.1636 0.138 Uiso 1 1 calc R . .
C19 C 0.22780(17) 0.9232(6) 0.0415(3) 0.0699(14) Uani 1 1 d . . .
H19A H 0.2559 0.8890 0.0570 0.105 Uiso 1 1 calc R . .
H19B H 0.2288 1.0184 0.0322 0.105 Uiso 1 1 calc R . .
H19C H 0.2142 0.8780 -0.0037 0.105 Uiso 1 1 calc R . .

loop_
_atom_site_aniso_label
_atom_site_aniso_U_11
_atom_site_aniso_U_22
_atom_site_aniso_U_33
_atom_site_aniso_U_23
_atom_site_aniso_U_13
_atom_site_aniso_U_12
Fe1 0.0387(3) 0.0347(4) 0.0427(3) 0.0052(2) 0.0100(2) 0.0016(2)
Fe2 0.0430(3) 0.0329(4) 0.0470(3) 0.0015(2) 0.0120(2) 0.0002(2)
S1 0.0538(6) 0.0366(7) 0.0571(6) 0.0110(5) 0.0169(5) 0.0054(5)
S2 0.0421(5) 0.0357(6) 0.0506(6) 0.0003(4) 0.0059(4) -0.0028(4)
P2 0.0427(5) 0.0346(6) 0.0366(5) 0.0004(4) 0.0102(4) -0.0021(4)
P1 0.0405(5) 0.0332(6) 0.0417(5) 0.0002(4) 0.0119(4) -0.0006(4)
P3 0.0469(6) 0.0468(8) 0.0640(7) 0.0032(5) 0.0178(5) 0.0050(5)
N1 0.0514(19) 0.0283(19) 0.0435(18) 0.0042(14) 0.0125(14) 0.0014(15)
O1 0.078(2) 0.104(3) 0.088(3) 0.024(2) 0.050(2) 0.018(2)
O2 0.065(2) 0.084(3) 0.086(3) -0.012(2) -0.022(2) 0.007(2)
O3 0.135(4) 0.074(3) 0.081(3) -0.043(2) 0.012(2) -0.012(3)
O5 0.0461(16) 0.0397(19) 0.073(2) 0.0014(14) 0.0124(14) 0.0035(14)
O6 0.0547(16) 0.0438(19) 0.0442(15) -0.0093(12) 0.0167(12) -0.0082(14)
O7 0.0715(19) 0.0486(19) 0.0384(15) 0.0024(13) 0.0157(13) -0.0040(16)
O8 0.0465(16) 0.0408(19) 0.0704(19) -0.0040(14) 0.0090(14) -0.0073(14)
C1 0.051(2) 0.052(3) 0.059(3) 0.013(2) 0.015(2) 0.006(2)
C2 0.056(3) 0.047(3) 0.059(3) 0.001(2) 0.010(2) 0.009(2)
C3 0.068(3) 0.046(3) 0.070(3) -0.003(2) 0.018(2) 0.001(2)
C5 0.082(3) 0.045(3) 0.080(3) 0.006(2) 0.027(3) -0.016(3)
C6 0.099(4) 0.085(4) 0.137(5) 0.006(4) 0.006(4) -0.037(4)
C7 0.052(3) 0.048(3) 0.093(3) 0.001(3) 0.008(2) -0.014(2)
C8 0.080(3) 0.037(3) 0.061(3) 0.008(2) 0.025(2) 0.004(2)
C9 0.042(3) 0.062(4) 0.177(7) -0.006(4) 0.014(3) 0.003(3)
C10 0.056(3) 0.094(5) 0.189(8) 0.014(5) 0.008(4) 0.015(4)
C11 0.069(3) 0.052(3) 0.051(3) -0.010(2) 0.020(2) 0.003(2)
C12 0.075(4) 0.165(7) 0.079(4) -0.069(4) 0.009(3) -0.008(4)
C13 0.120(5) 0.057(3) 0.044(3) -0.007(2) -0.002(3) -0.005(3)
C14 0.073(4) 0.110(6) 0.086(4) -0.001(4) 0.005(3) -0.018(4)
C15 0.068(3) 0.049(3) 0.071(3) -0.003(2) 0.015(2) -0.019(2)
C16 0.062(3) 0.082(4) 0.073(3) -0.012(3) 0.015(2) -0.029(3)
C17 0.049(3) 0.109(5) 0.063(3) 0.016(3) 0.007(2) 0.012(3)
C18 0.080(4) 0.053(4) 0.152(6) 0.015(4) 0.047(4) 0.019(3)
C19 0.068(3) 0.069(4) 0.081(3) -0.009(3) 0.036(3) 0.007(3)

loop_
_atom_type_symbol
_atom_type_description
_atom_type_scat_dispersion_real
_atom_type_scat_dispersion_imag
_atom_type_scat_source
C C 0.0033 0.0016 'International Tables Vol C Tables 4.2.6.8 and 6.1.1.4'
H H 0.0000 0.0000 'International Tables Vol C Tables 4.2.6.8 and 6.1.1.4'
N N 0.0061 0.0033 'International Tables Vol C Tables 4.2.6.8 and 6.1.1.4'
O O 0.0106 0.0060 'International Tables Vol C Tables 4.2.6.8 and 6.1.1.4'
P P 0.1023 0.0942 'International Tables Vol C Tables 4.2.6.8 and 6.1.1.4'
S S 0.1246 0.1234 'International Tables Vol C Tables 4.2.6.8 and 6.1.1.4'
Fe Fe 0.3463 0.8444 'International Tables Vol C Tables 4.2.6.8 and 6.1.1.4'

loop_
_geom_angle_atom_site_label_1
_geom_angle_atom_site_label_2
_geom_angle_atom_site_label_3
_geom_angle
_geom_angle_site_symmetry_1
_geom_angle_site_symmetry_3
_geom_angle_publ_flag
C2 Fe1 C1 98.6(2) . . ?
C2 Fe1 P1 90.49(16) . . ?
C1 Fe1 P1 99.62(16) . . ?
C2 Fe1 S1 90.34(16) . . ?
C1 Fe1 S1 105.54(16) . . ?
P1 Fe1 S1 154.41(4) . . ?
C2 Fe1 S2 155.85(15) . . ?
C1 Fe1 S2 105.55(15) . . ?
P1 Fe1 S2 84.55(4) . . ?
S1 Fe1 S2 84.30(4) . . ?
C2 Fe1 Fe2 103.18(15) . . ?
C1 Fe1 Fe2 150.74(17) . . ?
P1 Fe1 Fe2 99.52(3) . . ?
S1 Fe1 Fe2 55.50(3) . . ?
S2 Fe1 Fe2 54.77(3) . . ?
C3 Fe2 P2 108.57(17) . . ?
C3 Fe2 P3 87.72(17) . . ?
P2 Fe2 P3 93.85(5) . . ?
C3 Fe2 S2 97.71(17) . . ?
P2 Fe2 S2 89.04(4) . . ?
P3 Fe2 S2 172.71(5) . . ?
C3 Fe2 S1 112.53(17) . . ?
P2 Fe2 S1 138.90(5) . . ?
P3 Fe2 S1 88.16(5) . . ?
S2 Fe2 S1 85.27(4) . . ?
C3 Fe2 Fe1 149.73(17) . . ?
P2 Fe2 Fe1 87.86(3) . . ?
P3 Fe2 Fe1 117.14(4) . . ?
S2 Fe2 Fe1 56.23(3) . . ?
S1 Fe2 Fe1 55.59(3) . . ?
C5 S1 Fe2 112.54(17) . . ?
C5 S1 Fe1 111.31(19) . . ?
Fe2 S1 Fe1 68.91(4) . . ?
C7 S2 Fe2 112.88(18) . . ?
C7 S2 Fe1 111.38(19) . . ?
Fe2 S2 Fe1 69.00(3) . . ?
O8 P2 O7 97.86(17) . . ?
O8 P2 N1 104.87(17) . . ?
O7 P2 N1 99.19(16) . . ?
O8 P2 Fe2 112.25(12) . . ?
O7 P2 Fe2 122.22(12) . . ?
N1 P2 Fe2 117.46(12) . . ?
O6 P1 O5 96.69(16) . . ?
O6 P1 N1 100.35(16) . . ?
O5 P1 N1 103.19(16) . . ?
O6 P1 Fe1 119.30(12) . . ?
O5 P1 Fe1 122.18(12) . . ?
N1 P1 Fe1 111.77(13) . . ?
C18 P3 C17 102.2(3) . . ?
C18 P3 C19 99.9(3) . . ?
C17 P3 C19 103.5(3) . . ?
C18 P3 Fe2 113.0(2) . . ?
C17 P3 Fe2 119.40(18) . . ?
C19 P3 Fe2 116.22(19) . . ?
C8 N1 P1 118.8(3) . . ?
C8 N1 P2 124.5(3) . . ?
P1 N1 P2 116.20(19) . . ?
C9 O5 P1 126.7(3) . . ?
C11 O6 P1 118.8(3) . . ?
C13 O7 P2 123.5(3) . . ?
C15 O8 P2 126.4(3) . . ?
O1 C1 Fe1 177.1(5) . . ?
O2 C2 Fe1 177.9(5) . . ?
O3 C3 Fe2 178.1(5) . . ?
C6 C5 S1 116.7(4) . . ?
C6 C5 H5A 108.1 . . ?
S1 C5 H5A 108.1 . . ?
C6 C5 H5B 108.1 . . ?
S1 C5 H5B 108.1 . . ?
H5A C5 H5B 107.3 . . ?
C7 C6 C5 117.2(6) . . ?
C7 C6 H6A 108.0 . . ?
C5 C6 H6A 108.0 . . ?
C7 C6 H6B 108.0 . . ?
C5 C6 H6B 108.0 . . ?
H6A C6 H6B 107.2 . . ?
C6 C7 S2 116.9(4) . . ?
C6 C7 H7A 108.1 . . ?
S2 C7 H7A 108.1 . . ?
C6 C7 H7B 108.1 . . ?
S2 C7 H7B 108.1 . . ?
H7A C7 H7B 107.3 . . ?
N1 C8 H8A 109.5 . . ?
N1 C8 H8B 109.5 . . ?
H8A C8 H8B 109.5 . . ?
N1 C8 H8C 109.5 . . ?
H8A C8 H8C 109.5 . . ?
H8B C8 H8C 109.5 . . ?
C10 C9 O5 114.2(6) . . ?
C10 C9 H9A 108.7 . . ?
O5 C9 H9A 108.7 . . ?
C10 C9 H9B 108.7 . . ?
O5 C9 H9B 108.7 . . ?
H9A C9 H9B 107.6 . . ?
C9 C10 H10A 109.5 . . ?
C9 C10 H10B 109.5 . . ?
H10A C10 H10B 109.5 . . ?
C9 C10 H10C 109.5 . . ?
H10A C10 H10C 109.5 . . ?
H10B C10 H10C 109.5 . . ?
O6 C11 C12 108.2(4) . . ?
O6 C11 H11A 110.1 . . ?
C12 C11 H11A 110.1 . . ?
O6 C11 H11B 110.1 . . ?
C12 C11 H11B 110.1 . . ?
H11A C11 H11B 108.4 . . ?
C11 C12 H12A 109.5 . . ?
C11 C12 H12B 109.5 . . ?
H12A C12 H12B 109.5 . . ?
C11 C12 H12C 109.5 . . ?
H12A C12 H12C 109.5 . . ?
H12B C12 H12C 109.5 . . ?
O7 C13 C14 112.8(5) . . ?
O7 C13 H13A 109.0 . . ?
C14 C13 H13A 109.0 . . ?
O7 C13 H13B 109.0 . . ?
C14 C13 H13B 109.0 . . ?
H13A C13 H13B 107.8 . . ?
C13 C14 H14A 109.5 . . ?
C13 C14 H14B 109.5 . . ?
H14A C14 H14B 109.5 . . ?
C13 C14 H14C 109.5 . . ?
H14A C14 H14C 109.5 . . ?
H14B C14 H14C 109.5 . . ?
O8 C15 C16 108.6(4) . . ?
O8 C15 H15A 110.0 . . ?
C16 C15 H15A 110.0 . . ?
O8 C15 H15B 110.0 . . ?
C16 C15 H15B 110.0 . . ?
H15A C15 H15B 108.4 . . ?
C15 C16 H16A 109.5 . . ?
C15 C16 H16B 109.5 . . ?
H16A C16 H16B 109.5 . . ?
C15 C16 H16C 109.5 . . ?
H16A C16 H16C 109.5 . . ?
H16B C16 H16C 109.5 . . ?
P3 C17 H17A 109.5 . . ?
P3 C17 H17B 109.5 . . ?
H17A C17 H17B 109.5 . . ?
P3 C17 H17C 109.5 . . ?
H17A C17 H17C 109.5 . . ?
H17B C17 H17C 109.5 . . ?
P3 C18 H18A 109.5 . . ?
P3 C18 H18B 109.5 . . ?
H18A C18 H18B 109.5 . . ?
P3 C18 H18C 109.5 . . ?
H18A C18 H18C 109.5 . . ?
H18B C18 H18C 109.5 . . ?
P3 C19 H19A 109.5 . . ?
P3 C19 H19B 109.5 . . ?
H19A C19 H19B 109.5 . . ?
P3 C19 H19C 109.5 . . ?
H19A C19 H19C 109.5 . . ?
H19B C19 H19C 109.5 . . ?

loop_
_geom_bond_atom_site_label_1
_geom_bond_atom_site_label_2
_geom_bond_distance
_geom_bond_site_symmetry_2
_geom_bond_publ_flag
Fe1 C2 1.755(5) . ?
Fe1 C1 1.776(4) . ?
Fe1 P1 2.1443(12) . ?
Fe1 S1 2.2553(13) . ?
Fe1 S2 2.2708(12) . ?
Fe1 Fe2 2.5504(8) . ?
Fe2 C3 1.741(5) . ?
Fe2 P2 2.1735(12) . ?
Fe2 P3 2.2142(13) . ?
Fe2 S2 2.2314(11) . ?
Fe2 S1 2.2529(12) . ?
S1 C5 1.830(5) . ?
S2 C7 1.833(5) . ?
P2 O8 1.601(3) . ?
P2 O7 1.613(3) . ?
P2 N1 1.712(3) . ?
P1 O6 1.608(3) . ?
P1 O5 1.610(3) . ?
P1 N1 1.671(3) . ?
P3 C18 1.815(6) . ?
P3 C17 1.817(5) . ?
P3 C19 1.827(5) . ?
N1 C8 1.479(5) . ?
O1 C1 1.143(5) . ?
O2 C2 1.148(5) . ?
O3 C3 1.164(6) . ?
O5 C9 1.418(6) . ?
O6 C11 1.447(5) . ?
O7 C13 1.428(6) . ?
O8 C15 1.428(6) . ?
C5 C6 1.496(9) . ?
C5 H5A 0.9700 . ?
C5 H5B 0.9700 . ?
C6 C7 1.461(9) . ?
C6 H6A 0.9700 . ?
C6 H6B 0.9700 . ?
C7 H7A 0.9700 . ?
C7 H7B 0.9700 . ?
C8 H8A 0.9600 . ?
C8 H8B 0.9600 . ?
C8 H8C 0.9600 . ?
C9 C10 1.406(8) . ?
C9 H9A 0.9700 . ?
C9 H9B 0.9700 . ?
C10 H10A 0.9600 . ?
C10 H10B 0.9600 . ?
C10 H10C 0.9600 . ?
C11 C12 1.461(7) . ?
C11 H11A 0.9700 . ?
C11 H11B 0.9700 . ?
C12 H12A 0.9600 . ?
C12 H12B 0.9600 . ?
C12 H12C 0.9600 . ?
C13 C14 1.475(8) . ?
C13 H13A 0.9700 . ?
C13 H13B 0.9700 . ?
C14 H14A 0.9600 . ?
C14 H14B 0.9600 . ?
C14 H14C 0.9600 . ?
C15 C16 1.491(7) . ?
C15 H15A 0.9700 . ?
C15 H15B 0.9700 . ?
C16 H16A 0.9600 . ?
C16 H16B 0.9600 . ?
C16 H16C 0.9600 . ?
C17 H17A 0.9600 . ?
C17 H17B 0.9600 . ?
C17 H17C 0.9600 . ?
C18 H18A 0.9600 . ?
C18 H18B 0.9600 . ?
C18 H18C 0.9600 . ?
C19 H19A 0.9600 . ?
C19 H19B 0.9600 . ?
C19 H19C 0.9600 . ?
